data_2234283
loop_
_publ_author_name
'El-Brollosy, Nasser R.'
'Attia, Mohamed I.'
'Ghabbour, Hazem A.'
'Chantrapromma, Suchada'
'Fun, Hoong-Kun'

_publ_section_title
;
 6-(3,5-Dimethylbenzyl)-5-ethyl-1-[(2-phenylethoxy)methyl]pyrimidine-2,4(1<i>H</i>,3<i>H</i>)dione
;
_journal_coeditor_code IS5086
_journal_issue 4
_journal_name_full 'Acta Crystallographica Section E'
_journal_page_first o1031
_journal_page_last o1032
_journal_paper_doi 10.1107/S1600536812009841
_journal_volume 68
_journal_year 2012
_chemical_formula_iupac 'C24 H28 N2 O3'
_chemical_formula_moiety 'C24 H28 N2 O3'
_chemical_formula_sum 'C24 H28 N2 O3'
_chemical_formula_weight 392.48
_chemical_melting_point_gt 396
_chemical_melting_point_lt 398
_chemical_name_systematic
6-(3,5-Dimethylbenzyl)-5-ethyl-1-[(2-phenylethoxy)methyl]pyrimidine-2,4(1<i>H</i>,3<i>H</i>)dione
_space_group_IT_number 2
_symmetry_cell_setting triclinic
_symmetry_space_group_name_Hall '-P 1'
_symmetry_space_group_name_H-M 'P -1'
_atom_sites_solution_hydrogens geom
_atom_sites_solution_primary direct
_atom_sites_solution_secondary difmap
_audit_creation_method SHELXL-97
_cell_angle_alpha 91.56600(10)
_cell_angle_beta 91.78200(10)
_cell_angle_gamma 109.83500(10)
_cell_formula_units_Z 2
_cell_length_a 8.343100(10)
_cell_length_b 8.477600(10)
_cell_length_c 15.9821(2)
_cell_measurement_reflns_used 3863
_cell_measurement_temperature 296(2)
_cell_measurement_theta_max 69.99
_cell_measurement_theta_min 2.77
_cell_volume 1061.965(13)
_computing_cell_refinement 'SAINT (Bruker, 2009)'
_computing_data_collection 'APEX2 (Bruker, 2009)'
_computing_data_reduction 'SAINT (Bruker, 2009)'
_computing_molecular_graphics 'SHELXTL (Sheldrick, 2008)'
_computing_publication_material
;
SHELXTL (Sheldrick, 2008) and PLATON (Spek, 2009)
;
_computing_structure_refinement 'SHELXTL (Sheldrick, 2008)'
_computing_structure_solution 'SHELXTL (Sheldrick, 2008)'
_diffrn_ambient_temperature 296(2)
_diffrn_measured_fraction_theta_full 0.956
_diffrn_measured_fraction_theta_max 0.956
_diffrn_measurement_device_type 'Bruker SMART APEXII CCD area-detector'
_diffrn_measurement_method '\f and \w scans'
_diffrn_radiation_monochromator graphite
_diffrn_radiation_source 'sealed tube'
_diffrn_radiation_type CuK\a
_diffrn_radiation_wavelength 1.54178
_diffrn_reflns_av_R_equivalents 0.0221
_diffrn_reflns_av_sigmaI/netI 0.0270
_diffrn_reflns_limit_h_max 10
_diffrn_reflns_limit_h_min -10
_diffrn_reflns_limit_k_max 10
_diffrn_reflns_limit_k_min -10
_diffrn_reflns_limit_l_max 19
_diffrn_reflns_limit_l_min -19
_diffrn_reflns_number 13575
_diffrn_reflns_theta_full 69.99
_diffrn_reflns_theta_max 69.99
_diffrn_reflns_theta_min 2.77
_diffrn_standards_number 0
_exptl_absorpt_coefficient_mu 0.647
_exptl_absorpt_correction_T_max 0.8237
_exptl_absorpt_correction_T_min 0.7047
_exptl_absorpt_correction_type multi-scan
_exptl_absorpt_process_details '(SADABS; Bruker, 2009)'
_exptl_crystal_colour Colorless
_exptl_crystal_density_diffrn 1.227
_exptl_crystal_density_method 'not measured'
_exptl_crystal_description Block
_exptl_crystal_F_000 420
_exptl_crystal_size_max 0.58
_exptl_crystal_size_mid 0.40
_exptl_crystal_size_min 0.31
_refine_diff_density_max 0.273
_refine_diff_density_min -0.177
_refine_ls_extinction_coef 0.0158(11)
_refine_ls_extinction_expression Fc^*^=kFc[1+0.001xFc^2^\l^3^/sin(2\q)]^-1/4^
_refine_ls_extinction_method 'SHELXTL (Sheldrick, 2008)'
_refine_ls_goodness_of_fit_ref 1.049
_refine_ls_hydrogen_treatment mixed
_refine_ls_matrix_type full
_refine_ls_number_parameters 270
_refine_ls_number_reflns 3863
_refine_ls_number_restraints 0
_refine_ls_restrained_S_all 1.049
_refine_ls_R_factor_all 0.0468
_refine_ls_R_factor_gt 0.0441
_refine_ls_shift/su_max 0.001
_refine_ls_shift/su_mean 0.001
_refine_ls_structure_factor_coef Fsqd
_refine_ls_weighting_details 'calc w=1/[\s^2^(Fo^2^)+(0.0599P)^2^+0.2589P] where P=(Fo^2^+2Fc^2^)/3'
_refine_ls_weighting_scheme calc
_refine_ls_wR_factor_gt 0.1206
_refine_ls_wR_factor_ref 0.1230
_reflns_number_gt 3542
_reflns_number_total 3863
_reflns_threshold_expression I>2\s(I)
_cod_data_source_file is5086.cif
_cod_data_source_block I
_cod_database_code 2234283
_cod_database_fobs_code 2234283

loop_
_symmetry_equiv_pos_as_xyz
'x, y, z'
'-x, -y, -z'

loop_
_atom_site_type_symbol
_atom_site_label
_atom_site_fract_x
_atom_site_fract_y
_atom_site_fract_z
_atom_site_U_iso_or_equiv
_atom_site_adp_type
_atom_site_calc_flag
_atom_site_refinement_flags
_atom_site_occupancy
_atom_site_symmetry_multiplicity
N N1 0.73374(14) 0.17782(14) 0.18049(7) 0.0389(3) Uani d . 1 1
N N2 0.86631(15) 0.35816(15) 0.07678(7) 0.0416(3) Uani d . 1 1
H H1N2 0.855(2) 0.413(2) 0.0316(12) 0.050(4) Uiso d . 1 1
O O1 1.15299(13) 0.46537(13) 0.07074(6) 0.0516(3) Uani d . 1 1
O O2 0.57921(14) 0.25880(15) 0.08011(7) 0.0586(3) Uani d . 1 1
O O3 0.56324(12) -0.10907(12) 0.19600(6) 0.0465(3) Uani d . 1 1
C C1 0.89379(17) 0.18893(16) 0.21512(8) 0.0372(3) Uani d . 1 1
C C2 1.03943(17) 0.28209(17) 0.18009(8) 0.0398(3) Uani d . 1 1
C C3 1.02860(18) 0.37579(17) 0.10647(8) 0.0400(3) Uani d . 1 1
C C4 0.71675(18) 0.26506(17) 0.11021(8) 0.0408(3) Uani d . 1 1
C C5 0.57628(17) 0.05835(18) 0.21083(9) 0.0439(3) Uani d . 1 1
H H5A 0.5718 0.0791 0.2706 0.053 Uiso calc R 1 1
H H5B 0.4793 0.0771 0.1835 0.053 Uiso calc R 1 1
C C6 0.5432(2) -0.1640(2) 0.10923(9) 0.0496(4) Uani d . 1 1
H H6A 0.6137 -0.0757 0.0755 0.060 Uiso calc R 1 1
H H6B 0.4253 -0.1918 0.0897 0.060 Uiso calc R 1 1
C C7 0.5968(2) -0.3174(2) 0.10163(11) 0.0545(4) Uani d . 1 1
H H7A 0.5223 -0.4062 0.1337 0.065 Uiso calc R 1 1
H H7B 0.5846 -0.3567 0.0434 0.065 Uiso calc R 1 1
C C8 0.77867(19) -0.27984(17) 0.13271(9) 0.0457(3) Uani d . 1 1
C C9 0.8179(2) -0.33678(19) 0.20831(10) 0.0511(4) Uani d . 1 1
H H9A 0.7302 -0.4020 0.2402 0.061 Uiso calc R 1 1
C C10 0.9850(2) -0.2985(2) 0.23730(11) 0.0561(4) Uani d . 1 1
H H10A 1.0087 -0.3380 0.2883 0.067 Uiso calc R 1 1
C C11 1.1160(2) -0.2024(2) 0.19109(12) 0.0579(4) Uani d . 1 1
H H11A 1.2285 -0.1770 0.2105 0.070 Uiso calc R 1 1
C C12 1.0798(2) -0.1441(2) 0.11607(12) 0.0614(4) Uani d . 1 1
H H12A 1.1682 -0.0782 0.0847 0.074 Uiso calc R 1 1
C C13 0.9130(2) -0.1827(2) 0.08704(10) 0.0545(4) Uani d . 1 1
H H13A 0.8901 -0.1430 0.0360 0.065 Uiso calc R 1 1
C C14 0.89232(19) 0.09042(18) 0.29230(8) 0.0430(3) Uani d . 1 1
H H14A 1.0062 0.0871 0.3029 0.052 Uiso calc R 1 1
H H14B 0.8170 -0.0241 0.2806 0.052 Uiso calc R 1 1
C C15 0.83675(18) 0.15601(18) 0.37173(8) 0.0433(3) Uani d . 1 1
C C16 0.8249(2) 0.31421(19) 0.38003(9) 0.0491(4) Uani d . 1 1
H H16A 0.8513 0.3851 0.3353 0.059 Uiso calc R 1 1
C C17 0.7738(2) 0.3697(2) 0.45442(10) 0.0573(4) Uani d . 1 1
C C18 0.7354(2) 0.2618(3) 0.52015(10) 0.0642(5) Uani d . 1 1
H H18A 0.7011 0.2972 0.5699 0.077 Uiso calc R 1 1
C C19 0.7467(2) 0.1027(2) 0.51394(9) 0.0597(4) Uani d . 1 1
C C20 0.7976(2) 0.0516(2) 0.43944(9) 0.0523(4) Uani d . 1 1
H H20A 0.8059 -0.0549 0.4344 0.063 Uiso calc R 1 1
C C21 0.7013(3) -0.0151(3) 0.58581(12) 0.0859(7) Uani d . 1 1
H H21A 0.7585 -0.0957 0.5808 0.129 Uiso calc R 1 1
H H21B 0.5802 -0.0724 0.5842 0.129 Uiso calc R 1 1
H H21C 0.7364 0.0481 0.6380 0.129 Uiso calc R 1 1
C C22 0.7617(3) 0.5431(3) 0.46177(14) 0.0814(6) Uani d . 1 1
H H22A 0.6780 0.5439 0.5015 0.122 Uiso calc R 1 1
H H22B 0.7287 0.5734 0.4081 0.122 Uiso calc R 1 1
H H22C 0.8705 0.6222 0.4803 0.122 Uiso calc R 1 1
C C23 1.21678(19) 0.2957(2) 0.21143(10) 0.0509(4) Uani d . 1 1
H H23A 1.2136 0.1883 0.2322 0.061 Uiso calc R 1 1
H H23B 1.2922 0.3205 0.1649 0.061 Uiso calc R 1 1
C C24 1.2888(3) 0.4295(3) 0.28019(13) 0.0758(5) Uani d . 1 1
H H24A 1.3994 0.4298 0.2989 0.114 Uiso calc R 1 1
H H24B 1.2142 0.4065 0.3263 0.114 Uiso calc R 1 1
H H24C 1.2987 0.5372 0.2591 0.114 Uiso calc R 1 1

loop_
_atom_site_aniso_label
_atom_site_aniso_U_11
_atom_site_aniso_U_22
_atom_site_aniso_U_33
_atom_site_aniso_U_12
_atom_site_aniso_U_13
_atom_site_aniso_U_23
N1 0.0382(6) 0.0428(6) 0.0351(5) 0.0130(5) 0.0022(4) 0.0040(4)
N2 0.0461(6) 0.0448(6) 0.0340(6) 0.0152(5) 0.0002(5) 0.0083(5)
O1 0.0464(6) 0.0569(6) 0.0462(6) 0.0096(5) 0.0055(4) 0.0146(5)
O2 0.0461(6) 0.0739(8) 0.0567(7) 0.0212(5) -0.0057(5) 0.0165(5)
O3 0.0450(5) 0.0460(5) 0.0447(5) 0.0105(4) 0.0018(4) 0.0049(4)
C1 0.0413(7) 0.0390(7) 0.0321(6) 0.0148(6) -0.0005(5) -0.0003(5)
C2 0.0419(7) 0.0420(7) 0.0349(6) 0.0133(6) 0.0006(5) 0.0021(5)
C3 0.0442(7) 0.0393(7) 0.0346(6) 0.0120(6) 0.0025(5) 0.0006(5)
C4 0.0435(7) 0.0438(7) 0.0364(6) 0.0165(6) -0.0012(5) 0.0019(5)
C5 0.0387(7) 0.0503(8) 0.0418(7) 0.0135(6) 0.0060(5) 0.0033(6)
C6 0.0455(8) 0.0550(9) 0.0478(8) 0.0177(7) -0.0073(6) -0.0035(6)
C7 0.0501(9) 0.0463(8) 0.0630(9) 0.0129(7) -0.0099(7) -0.0063(7)
C8 0.0472(8) 0.0377(7) 0.0527(8) 0.0161(6) -0.0016(6) -0.0064(6)
C9 0.0487(8) 0.0435(8) 0.0588(9) 0.0122(7) 0.0035(7) 0.0046(6)
C10 0.0566(9) 0.0526(9) 0.0604(9) 0.0208(8) -0.0064(7) 0.0038(7)
C11 0.0437(8) 0.0571(9) 0.0740(11) 0.0190(7) -0.0016(7) -0.0018(8)
C12 0.0506(9) 0.0626(10) 0.0719(11) 0.0190(8) 0.0167(8) 0.0082(8)
C13 0.0589(9) 0.0562(9) 0.0520(9) 0.0240(8) 0.0054(7) 0.0045(7)
C14 0.0465(7) 0.0439(7) 0.0388(7) 0.0153(6) 0.0008(5) 0.0076(5)
C15 0.0442(7) 0.0470(8) 0.0339(7) 0.0093(6) -0.0027(5) 0.0054(5)
C16 0.0574(9) 0.0488(8) 0.0370(7) 0.0127(7) 0.0015(6) 0.0039(6)
C17 0.0604(10) 0.0636(10) 0.0446(8) 0.0177(8) -0.0007(7) -0.0067(7)
C18 0.0635(10) 0.0863(13) 0.0354(8) 0.0165(9) 0.0033(7) -0.0063(7)
C19 0.0591(9) 0.0743(11) 0.0346(7) 0.0082(8) -0.0019(6) 0.0100(7)
C20 0.0575(9) 0.0543(9) 0.0394(7) 0.0113(7) -0.0019(6) 0.0115(6)
C21 0.0950(15) 0.1073(17) 0.0425(9) 0.0158(13) 0.0066(9) 0.0258(10)
C22 0.1037(16) 0.0772(13) 0.0676(12) 0.0374(12) 0.0066(11) -0.0150(10)
C23 0.0451(8) 0.0563(9) 0.0510(8) 0.0163(7) 0.0024(6) 0.0109(7)
C24 0.0590(11) 0.0903(14) 0.0677(11) 0.0142(10) -0.0150(9) -0.0076(10)

loop_
_atom_type_symbol
_atom_type_description
_atom_type_scat_dispersion_real
_atom_type_scat_dispersion_imag
_atom_type_scat_source
C C 0.0181 0.0091 'International Tables Vol C Tables 4.2.6.8 and 6.1.1.4'
H H 0.0000 0.0000 'International Tables Vol C Tables 4.2.6.8 and 6.1.1.4'
N N 0.0311 0.0180 'International Tables Vol C Tables 4.2.6.8 and 6.1.1.4'
O O 0.0492 0.0322 'International Tables Vol C Tables 4.2.6.8 and 6.1.1.4'

loop_
_geom_angle_atom_site_label_1
_geom_angle_atom_site_label_2
_geom_angle_atom_site_label_3
_geom_angle
C4 N1 C1 121.92(11)
C4 N1 C5 116.53(11)
C1 N1 C5 121.18(11)
C4 N2 C3 126.71(11)
C4 N2 H1N2 115.1(11)
C3 N2 H1N2 118.2(11)
C5 O3 C6 114.94(11)
C2 C1 N1 121.22(12)
C2 C1 C14 122.80(12)
N1 C1 C14 115.98(11)
C1 C2 C3 118.98(12)
C1 C2 C23 124.62(12)
C3 C2 C23 116.39(12)
O1 C3 N2 120.07(12)
O1 C3 C2 123.99(13)
N2 C3 C2 115.93(12)
O2 C4 N2 122.00(12)
O2 C4 N1 122.80(13)
N2 C4 N1 115.20(11)
O3 C5 N1 112.94(11)
O3 C5 H5A 109.0
N1 C5 H5A 109.0
O3 C5 H5B 109.0
N1 C5 H5B 109.0
H5A C5 H5B 107.8
O3 C6 C7 107.77(12)
O3 C6 H6A 110.2
C7 C6 H6A 110.2
O3 C6 H6B 110.2
C7 C6 H6B 110.2
H6A C6 H6B 108.5
C8 C7 C6 111.71(12)
C8 C7 H7A 109.3
C6 C7 H7A 109.3
C8 C7 H7B 109.3
C6 C7 H7B 109.3
H7A C7 H7B 107.9
C9 C8 C13 117.69(14)
C9 C8 C7 121.57(14)
C13 C8 C7 120.71(14)
C10 C9 C8 121.20(15)
C10 C9 H9A 119.4
C8 C9 H9A 119.4
C11 C10 C9 120.18(15)
C11 C10 H10A 119.9
C9 C10 H10A 119.9
C10 C11 C12 119.56(15)
C10 C11 H11A 120.2
C12 C11 H11A 120.2
C11 C12 C13 120.24(16)
C11 C12 H12A 119.9
C13 C12 H12A 119.9
C12 C13 C8 121.12(15)
C12 C13 H13A 119.4
C8 C13 H13A 119.4
C1 C14 C15 116.09(11)
C1 C14 H14A 108.3
C15 C14 H14A 108.3
C1 C14 H14B 108.3
C15 C14 H14B 108.3
H14A C14 H14B 107.4
C16 C15 C20 118.73(14)
C16 C15 C14 123.13(12)
C20 C15 C14 118.14(13)
C15 C16 C17 121.23(14)
C15 C16 H16A 119.4
C17 C16 H16A 119.4
C18 C17 C16 118.24(16)
C18 C17 C22 121.61(16)
C16 C17 C22 120.15(16)
C17 C18 C19 121.94(15)
C17 C18 H18A 119.0
C19 C18 H18A 119.0
C20 C19 C18 118.37(15)
C20 C19 C21 120.28(18)
C18 C19 C21 121.34(17)
C19 C20 C15 121.50(16)
C19 C20 H20A 119.3
C15 C20 H20A 119.3
C19 C21 H21A 109.5
C19 C21 H21B 109.5
H21A C21 H21B 109.5
C19 C21 H21C 109.5
H21A C21 H21C 109.5
H21B C21 H21C 109.5
C17 C22 H22A 109.5
C17 C22 H22B 109.5
H22A C22 H22B 109.5
C17 C22 H22C 109.5
H22A C22 H22C 109.5
H22B C22 H22C 109.5
C24 C23 C2 113.15(14)
C24 C23 H23A 108.9
C2 C23 H23A 108.9
C24 C23 H23B 108.9
C2 C23 H23B 108.9
H23A C23 H23B 107.8
C23 C24 H24A 109.5
C23 C24 H24B 109.5
H24A C24 H24B 109.5
C23 C24 H24C 109.5
H24A C24 H24C 109.5
H24B C24 H24C 109.5

loop_
_geom_bond_atom_site_label_1
_geom_bond_atom_site_label_2
_geom_bond_distance
N1 C4 1.3913(17)
N1 C1 1.4014(17)
N1 C5 1.4664(17)
N2 C4 1.3643(18)
N2 C3 1.3783(18)
N2 H1N2 0.887(19)
O1 C3 1.2270(17)
O2 C4 1.2141(17)
O3 C5 1.3992(17)
O3 C6 1.4372(18)
C1 C2 1.3524(19)
C1 C14 1.5065(17)
C2 C3 1.4548(18)
C2 C23 1.5128(19)
C5 H5A 0.9700
C5 H5B 0.9700
C6 C7 1.514(2)
C6 H6A 0.9700
C6 H6B 0.9700
C7 C8 1.505(2)
C7 H7A 0.9700
C7 H7B 0.9700
C8 C9 1.384(2)
C8 C13 1.387(2)
C9 C10 1.381(2)
C9 H9A 0.9300
C10 C11 1.372(2)
C10 H10A 0.9300
C11 C12 1.373(3)
C11 H11A 0.9300
C12 C13 1.379(2)
C12 H12A 0.9300
C13 H13A 0.9300
C14 C15 1.519(2)
C14 H14A 0.9700
C14 H14B 0.9700
C15 C16 1.381(2)
C15 C20 1.3926(19)
C16 C17 1.398(2)
C16 H16A 0.9300
C17 C18 1.385(3)
C17 C22 1.509(3)
C18 C19 1.385(3)
C18 H18A 0.9300
C19 C20 1.383(2)
C19 C21 1.514(2)
C20 H20A 0.9300
C21 H21A 0.9600
C21 H21B 0.9600
C21 H21C 0.9600
C22 H22A 0.9600
C22 H22B 0.9600
C22 H22C 0.9600
C23 C24 1.511(3)
C23 H23A 0.9700
C23 H23B 0.9700
C24 H24A 0.9600
C24 H24B 0.9600
C24 H24C 0.9600

loop_
_geom_hbond_atom_site_label_D
_geom_hbond_atom_site_label_H
_geom_hbond_atom_site_label_A
_geom_hbond_site_symmetry_A
_geom_hbond_distance_DH
_geom_hbond_distance_HA
_geom_hbond_distance_DA
_geom_hbond_angle_DHA
_geom_hbond_publ_flag
N2 H1N2 O1 2_765 0.889(18) 1.969(18) 2.8558(15) 175.7(17) y
C14 H14B O3 1_555 0.97 2.36 3.0349(18) 126 y
C21 H21B Cg3 2_656 0.96 2.90 3.845(3) 170 y
C22 H22C Cg3 2_766 0.96 2.92 3.861(3) 166 y

loop_
_geom_torsion_atom_site_label_1
_geom_torsion_atom_site_label_2
_geom_torsion_atom_site_label_3
_geom_torsion_atom_site_label_4
_geom_torsion
C4 N1 C1 C2 -1.78(19)
C5 N1 C1 C2 170.99(12)
C4 N1 C1 C14 178.71(12)
C5 N1 C1 C14 -8.52(17)
N1 C1 C2 C3 1.72(19)
C14 C1 C2 C3 -178.80(12)
N1 C1 C2 C23 -177.60(12)
C14 C1 C2 C23 1.9(2)
C4 N2 C3 O1 -179.20(13)
C4 N2 C3 C2 1.31(19)
C1 C2 C3 O1 179.10(13)
C23 C2 C3 O1 -1.5(2)
C1 C2 C3 N2 -1.44(18)
C23 C2 C3 N2 177.93(12)
C3 N2 C4 O2 179.05(13)
C3 N2 C4 N1 -1.3(2)
C1 N1 C4 O2 -178.91(13)
C5 N1 C4 O2 8.0(2)
C1 N1 C4 N2 1.45(18)
C5 N1 C4 N2 -171.63(11)
C6 O3 C5 N1 -67.31(14)
C4 N1 C5 O3 108.67(13)
C1 N1 C5 O3 -64.47(16)
C5 O3 C6 C7 159.11(12)
O3 C6 C7 C8 -58.84(17)
C6 C7 C8 C9 106.27(16)
C6 C7 C8 C13 -72.06(19)
C13 C8 C9 C10 -0.1(2)
C7 C8 C9 C10 -178.47(14)
C8 C9 C10 C11 0.0(2)
C9 C10 C11 C12 0.3(3)
C10 C11 C12 C13 -0.4(3)
C11 C12 C13 C8 0.4(3)
C9 C8 C13 C12 -0.1(2)
C7 C8 C13 C12 178.30(14)
C2 C1 C14 C15 109.79(15)
N1 C1 C14 C15 -70.71(16)
C1 C14 C15 C16 -14.3(2)
C1 C14 C15 C20 166.30(13)
C20 C15 C16 C17 -0.3(2)
C14 C15 C16 C17 -179.73(14)
C15 C16 C17 C18 0.1(3)
C15 C16 C17 C22 -179.92(16)
C16 C17 C18 C19 0.2(3)
C22 C17 C18 C19 -179.82(18)
C17 C18 C19 C20 -0.2(3)
C17 C18 C19 C21 -178.89(18)
C18 C19 C20 C15 -0.1(3)
C21 C19 C20 C15 178.66(16)
C16 C15 C20 C19 0.3(2)
C14 C15 C20 C19 179.75(14)
C1 C2 C23 C24 -85.87(19)
C3 C2 C23 C24 94.80(17)

loop_
_cod_related_entry_id
_cod_related_entry_database
_cod_related_entry_code
1 ChemSpider 30657608
